data_7008393
loop_
_publ_author_name
'Laromaine, Anna'
'Teixidor, Francesc'
'Kivek\"as, Raikko'
'Sillanp\"a\"a, Reijo'
'Benakki, Rajae'
'Gr\"uner, Bohumir'
'Vi\~nas, Clara'

_publ_section_title
;
 Synthesis, reactivity and structural studies of carboranyl thioethers
 and disulfides.
;
_journal_issue 10
_journal_name_full 'Dalton transactions (Cambridge, England : 2003)'
_journal_page_first 1785
_journal_page_last 1795
_journal_paper_doi 10.1039/b502328a
_journal_year 2005
_chemical_formula_moiety 'C6 H26 B20 S'
_chemical_formula_sum 'C6 H26 B20 S'
_chemical_formula_weight 346.53
_chemical_name_systematic
;
?
;
_space_group_IT_number 14
_symmetry_cell_setting monoclinic
_symmetry_space_group_name_Hall '-P 2yn'
_symmetry_space_group_name_H-M 'P 1 21/n 1'
_atom_sites_solution_hydrogens geom
_atom_sites_solution_primary direct
_atom_sites_solution_secondary difmap
_audit_creation_method SHELXL-97
_cell_angle_alpha 90.00
_cell_angle_beta 118.950(11)
_cell_angle_gamma 90.00
_cell_formula_units_Z 4
_cell_length_a 14.107(3)
_cell_length_b 11.754(2)
_cell_length_c 14.203(2)
_cell_measurement_reflns_used 19
_cell_measurement_temperature 296(2)
_cell_measurement_theta_max 16.90
_cell_measurement_theta_min 15.04
_cell_volume 2060.8(7)
_computing_cell_refinement
;
MSC/AFC Diffractometer Control Software (Molecular Structure Corporation,
1993)
;
_computing_data_collection
;
MSC/AFC Diffractometer Control Software (Molecular Structure Corporation,
1993)
;
_computing_data_reduction
;
Texsan Process (Molecular Structure Corporation, 1989)
;
_computing_molecular_graphics 'SHELXTL/PC (Sheldrick, 1990)'
_computing_publication_material 'SHELXL-97 (Sheldrick, 1997)'
_computing_structure_refinement 'SHELXL-97 (Sheldrick, 1997)'
_computing_structure_solution 'SHELXS-97 (Sheldrick, 1990)'
_diffrn_ambient_temperature 296(2)
_diffrn_measured_fraction_theta_full 0.999
_diffrn_measured_fraction_theta_max 0.999
_diffrn_measurement_device_type 'Rigaku AFC5S'
_diffrn_measurement_method \w--2\q
_diffrn_radiation_monochromator graphite
_diffrn_radiation_source 'fine-focus sealed tube'
_diffrn_radiation_type MoK\a
_diffrn_radiation_wavelength 0.71069
_diffrn_reflns_av_R_equivalents 0.0227
_diffrn_reflns_av_sigmaI/netI 0.0738
_diffrn_reflns_limit_h_max 16
_diffrn_reflns_limit_h_min 0
_diffrn_reflns_limit_k_max 13
_diffrn_reflns_limit_k_min 0
_diffrn_reflns_limit_l_max 14
_diffrn_reflns_limit_l_min -16
_diffrn_reflns_number 3774
_diffrn_reflns_theta_full 25.00
_diffrn_reflns_theta_max 25.00
_diffrn_reflns_theta_min 2.38
_diffrn_standards_decay_% <1
_diffrn_standards_interval_count 150
_diffrn_standards_number 3
_exptl_absorpt_coefficient_mu 0.145
_exptl_absorpt_correction_T_max 0.9687
_exptl_absorpt_correction_T_min 0.9468
_exptl_absorpt_correction_type psi-scan
_exptl_absorpt_process_details 'North, Phillips & Mathews 1968'
_exptl_crystal_colour colourless
_exptl_crystal_density_diffrn 1.117
_exptl_crystal_density_meas ?
_exptl_crystal_density_method .
_exptl_crystal_description plate
_exptl_crystal_F_000 712
_exptl_crystal_size_max 0.38
_exptl_crystal_size_mid 0.24
_exptl_crystal_size_min 0.22
_refine_diff_density_max 0.871
_refine_diff_density_min -0.224
_refine_diff_density_rms 0.052
_refine_ls_extinction_method none
_refine_ls_goodness_of_fit_ref 0.988
_refine_ls_hydrogen_treatment constr
_refine_ls_matrix_type full
_refine_ls_number_parameters 246
_refine_ls_number_reflns 3619
_refine_ls_number_restraints 0
_refine_ls_restrained_S_all 0.988
_refine_ls_R_factor_all 0.1235
_refine_ls_R_factor_gt 0.0612
_refine_ls_shift/su_max 0.000
_refine_ls_shift/su_mean 0.000
_refine_ls_structure_factor_coef Fsqd
_refine_ls_weighting_details
;
calc w=1/[\s^2^(Fo^2^)+(0.0798P)^2^+1.4700P] where P=(Fo^2^+2Fc^2^)/3
;
_refine_ls_weighting_scheme calc
_refine_ls_wR_factor_gt 0.1503
_refine_ls_wR_factor_ref 0.1760
_reflns_number_gt 2252
_reflns_number_total 3619
_reflns_threshold_expression >2sigma(I)
_cod_data_source_file b502328a.txt
_cod_data_source_block '[2-Me-1,2-C~2~B~10~H~10~]~2~S'
_cod_original_cell_volume 2060.8(6)
_cod_original_sg_symbol_H-M 'P 21/n'
_cod_database_code 7008393

loop_
_symmetry_equiv_pos_as_xyz
'x, y, z'
'-x+1/2, y+1/2, -z+1/2'
'-x, -y, -z'
'x-1/2, -y-1/2, z-1/2'

loop_
_atom_site_label
_atom_site_type_symbol
_atom_site_fract_x
_atom_site_fract_y
_atom_site_fract_z
_atom_site_U_iso_or_equiv
_atom_site_adp_type
_atom_site_occupancy
_atom_site_calc_flag
_atom_site_refinement_flags
_atom_site_disorder_assembly
_atom_site_disorder_group
S S 0.64422(7) 0.03401(7) 0.44634(7) 0.0410(3) Uani 1 d . . .
C1 C 0.7672(2) 0.1084(3) 0.5287(2) 0.0321(7) Uani 1 d . . .
C2 C 0.8027(3) 0.1276(3) 0.6615(3) 0.0381(8) Uani 1 d . . .
B3 B 0.8860(3) 0.0516(3) 0.6273(3) 0.0348(9) Uani 1 d . . .
H3 H 0.9007 -0.0403 0.6415 0.042 Uiso 1 calc R . .
B4 B 0.8775(3) 0.1198(3) 0.5112(3) 0.0407(9) Uani 1 d . . .
H4 H 0.8882 0.0721 0.4504 0.049 Uiso 1 calc R . .
B5 B 0.7830(4) 0.2342(3) 0.4763(3) 0.0470(11) Uani 1 d . . .
H5 H 0.7322 0.2610 0.3923 0.056 Uiso 1 calc R . .
B6 B 0.7327(4) 0.2339(4) 0.5686(4) 0.0485(11) Uani 1 d . . .
H6 H 0.6488 0.2583 0.5447 0.058 Uiso 1 calc R . .
B7 B 0.9376(3) 0.1520(4) 0.7343(3) 0.0431(10) Uani 1 d . . .
H7 H 0.9879 0.1254 0.8185 0.052 Uiso 1 calc R . .
B8 B 0.9867(3) 0.1499(4) 0.6404(3) 0.0435(10) Uani 1 d . . .
H8 H 1.0696 0.1222 0.6635 0.052 Uiso 1 calc R . .
B9 B 0.9227(4) 0.2634(4) 0.5472(4) 0.0527(12) Uani 1 d . . .
H9 H 0.9639 0.3098 0.5101 0.063 Uiso 1 calc R . .
B10 B 0.8323(4) 0.3325(4) 0.5825(4) 0.0566(12) Uani 1 d . . .
H10 H 0.8141 0.4238 0.5680 0.068 Uiso 1 calc R . .
B11 B 0.8427(4) 0.2642(4) 0.6981(4) 0.0515(11) Uani 1 d . . .
H11 H 0.8309 0.3106 0.7589 0.062 Uiso 1 calc R . .
B12 B 0.9597(4) 0.2818(4) 0.6848(4) 0.0526(11) Uani 1 d . . .
H12 H 1.0252 0.3401 0.7370 0.063 Uiso 1 calc R . .
C13 C 0.7412(3) 0.0617(3) 0.7065(3) 0.0560(11) Uani 1 d . . .
H13A H 0.6832 0.0202 0.6495 0.084 Uiso 1 calc R . .
H13B H 0.7120 0.1138 0.7380 0.084 Uiso 1 calc R . .
H13C H 0.7894 0.0095 0.7604 0.084 Uiso 1 calc R . .
C21 C 0.6644(3) -0.1145(3) 0.4332(2) 0.0351(8) Uani 1 d . . .
C22 C 0.6661(3) -0.1567(3) 0.3191(3) 0.0380(8) Uani 1 d . . .
B23 B 0.7785(3) -0.1781(3) 0.4442(3) 0.0366(9) Uani 1 d . . .
H23 H 0.8562 -0.1338 0.4720 0.044 Uiso 1 calc R . .
B24 B 0.7265(3) -0.2129(3) 0.5326(3) 0.0424(10) Uani 1 d . . .
H24 H 0.7715 -0.1925 0.6189 0.051 Uiso 1 calc R . .
B25 B 0.5828(3) -0.2039(4) 0.4586(3) 0.0455(10) Uani 1 d . . .
H25 H 0.5347 -0.1774 0.4968 0.055 Uiso 1 calc R . .
B26 B 0.5472(3) -0.1636(4) 0.3243(3) 0.0435(10) Uani 1 d . . .
H26 H 0.4767 -0.1093 0.2755 0.052 Uiso 1 calc R . .
B27 B 0.7309(4) -0.2830(3) 0.3409(3) 0.0469(10) Uani 1 d . . .
H27 H 0.7792 -0.3084 0.3026 0.056 Uiso 1 calc R . .
B28 B 0.7681(4) -0.3214(4) 0.4754(4) 0.0494(11) Uani 1 d . . .
H28 H 0.8408 -0.3726 0.5249 0.059 Uiso 1 calc R . .
B29 B 0.6463(4) -0.3378(4) 0.4833(4) 0.0525(12) Uani 1 d . . .
H29 H 0.6394 -0.4000 0.5375 0.063 Uiso 1 calc R . .
B30 B 0.5350(4) -0.3063(4) 0.3547(3) 0.0517(12) Uani 1 d . . .
H30 H 0.4553 -0.3470 0.3253 0.062 Uiso 1 calc R . .
B31 B 0.5879(4) -0.2742(4) 0.2670(3) 0.0478(11) Uani 1 d . . .
H31 H 0.5430 -0.2939 0.1805 0.057 Uiso 1 calc R . .
B32 B 0.6496(4) -0.3816(4) 0.3653(4) 0.0541(12) Uani 1 d . . .
H32 H 0.6450 -0.4719 0.3433 0.065 Uiso 1 calc R . .
C33 C 0.6746(3) -0.0658(3) 0.2472(3) 0.0508(10) Uani 1 d . . .
H33A H 0.6959 0.0051 0.2855 0.076 Uiso 1 calc R . .
H33B H 0.6056 -0.0567 0.1838 0.076 Uiso 1 calc R . .
H33C H 0.7277 -0.0883 0.2269 0.076 Uiso 1 calc R . .

loop_
_atom_site_aniso_label
_atom_site_aniso_U_11
_atom_site_aniso_U_22
_atom_site_aniso_U_33
_atom_site_aniso_U_23
_atom_site_aniso_U_13
_atom_site_aniso_U_12
S 0.0306(4) 0.0395(5) 0.0434(5) -0.0069(4) 0.0104(4) 0.0014(4)
C1 0.0350(17) 0.0319(18) 0.0282(16) -0.0026(14) 0.0144(14) 0.0003(14)
C2 0.044(2) 0.0399(19) 0.0329(18) -0.0060(15) 0.0208(16) -0.0002(16)
B3 0.0332(19) 0.033(2) 0.035(2) -0.0006(16) 0.0143(16) 0.0017(16)
B4 0.045(2) 0.042(2) 0.040(2) -0.0024(18) 0.024(2) -0.0052(18)
B5 0.054(3) 0.038(2) 0.041(2) 0.0044(19) 0.017(2) -0.008(2)
B6 0.051(3) 0.037(2) 0.057(3) -0.004(2) 0.026(2) 0.009(2)
B7 0.042(2) 0.045(2) 0.034(2) -0.0055(19) 0.0126(18) -0.0054(19)
B8 0.035(2) 0.049(3) 0.045(2) -0.003(2) 0.0184(19) -0.0054(19)
B9 0.062(3) 0.048(3) 0.049(3) 0.003(2) 0.028(2) -0.015(2)
B10 0.063(3) 0.029(2) 0.063(3) -0.004(2) 0.020(2) -0.002(2)
B11 0.056(3) 0.046(3) 0.052(3) -0.017(2) 0.025(2) -0.007(2)
B12 0.050(3) 0.047(3) 0.048(3) -0.009(2) 0.014(2) -0.015(2)
C13 0.060(2) 0.069(3) 0.050(2) -0.005(2) 0.036(2) -0.010(2)
C21 0.0368(19) 0.0388(19) 0.0298(17) -0.0053(14) 0.0161(15) -0.0066(15)
C22 0.0424(19) 0.042(2) 0.0331(18) -0.0061(15) 0.0209(16) -0.0077(16)
B23 0.036(2) 0.035(2) 0.039(2) -0.0043(17) 0.0179(18) -0.0033(17)
B24 0.048(2) 0.040(2) 0.038(2) 0.0025(18) 0.0195(19) -0.0068(19)
B25 0.044(2) 0.055(3) 0.043(2) -0.010(2) 0.026(2) -0.020(2)
B26 0.038(2) 0.051(3) 0.037(2) -0.0093(19) 0.0154(18) -0.0107(19)
B27 0.057(3) 0.037(2) 0.052(3) -0.012(2) 0.030(2) -0.006(2)
B28 0.053(3) 0.036(2) 0.054(3) 0.002(2) 0.022(2) -0.001(2)
B29 0.063(3) 0.047(3) 0.047(3) -0.005(2) 0.026(2) -0.020(2)
B30 0.049(3) 0.055(3) 0.051(3) -0.018(2) 0.024(2) -0.023(2)
B31 0.052(3) 0.049(3) 0.044(2) -0.017(2) 0.024(2) -0.016(2)
B32 0.067(3) 0.041(2) 0.055(3) -0.010(2) 0.030(2) -0.014(2)
C33 0.066(3) 0.051(2) 0.040(2) 0.0029(17) 0.0285(19) -0.0048(19)

loop_
_atom_type_symbol
_atom_type_description
_atom_type_scat_dispersion_real
_atom_type_scat_dispersion_imag
_atom_type_scat_source
C C 0.0033 0.0016 'International Tables Vol C Tables 4.2.6.8 and 6.1.1.4'
H H 0.0000 0.0000 'International Tables Vol C Tables 4.2.6.8 and 6.1.1.4'
B B 0.0013 0.0007 'International Tables Vol C Tables 4.2.6.8 and 6.1.1.4'
S S 0.1246 0.1234 'International Tables Vol C Tables 4.2.6.8 and 6.1.1.4'

loop_
_geom_angle_atom_site_label_1
_geom_angle_atom_site_label_2
_geom_angle_atom_site_label_3
_geom_angle
_geom_angle_site_symmetry_1
_geom_angle_site_symmetry_3
_geom_angle_publ_flag
C1 S C21 113.14(15) . . ?
B4 C1 C2 110.5(2) . . ?
B4 C1 B3 63.0(2) . . ?
C2 C1 B3 60.23(19) . . ?
B4 C1 B5 63.1(2) . . ?
C2 C1 B5 109.5(3) . . ?
B3 C1 B5 114.1(3) . . ?
B4 C1 B6 113.8(3) . . ?
C2 C1 B6 60.5(2) . . ?
B3 C1 B6 112.5(3) . . ?
B5 C1 B6 61.6(2) . . ?
B4 C1 S 127.8(2) . . ?
C2 C1 S 117.4(2) . . ?
B3 C1 S 126.9(2) . . ?
B5 C1 S 115.3(2) . . ?
B6 C1 S 107.1(2) . . ?
C13 C2 B7 122.2(3) . . ?
C13 C2 B11 121.8(3) . . ?
B7 C2 B11 62.9(2) . . ?
C13 C2 C1 118.3(3) . . ?
B7 C2 C1 109.7(2) . . ?
B11 C2 C1 109.8(3) . . ?
C13 C2 B3 117.5(3) . . ?
B7 C2 B3 62.7(2) . . ?
B11 C2 B3 114.0(3) . . ?
C1 C2 B3 59.90(19) . . ?
C13 C2 B6 117.1(3) . . ?
B7 C2 B6 113.5(3) . . ?
B11 C2 B6 62.3(2) . . ?
C1 C2 B6 60.2(2) . . ?
B3 C2 B6 111.9(3) . . ?
C1 B3 C2 59.87(19) . . ?
C1 B3 B8 104.5(3) . . ?
C2 B3 B8 104.7(3) . . ?
C1 B3 B7 105.9(3) . . ?
C2 B3 B7 57.9(2) . . ?
B8 B3 B7 60.1(2) . . ?
C1 B3 B4 57.9(2) . . ?
C2 B3 B4 106.1(3) . . ?
B8 B3 B4 59.7(2) . . ?
B7 B3 B4 108.0(3) . . ?
C1 B3 H3 123.7 . . ?
C2 B3 H3 123.5 . . ?
B8 B3 H3 123.4 . . ?
B7 B3 H3 122.2 . . ?
B4 B3 H3 122.1 . . ?
C1 B4 B8 105.3(3) . . ?
C1 B4 B3 59.0(2) . . ?
B8 B4 B3 59.7(2) . . ?
C1 B4 B5 59.0(2) . . ?
B8 B4 B5 107.2(3) . . ?
B3 B4 B5 107.6(3) . . ?
C1 B4 B9 104.9(3) . . ?
B8 B4 B9 60.2(2) . . ?
B3 B4 B9 107.7(3) . . ?
B5 B4 B9 58.9(2) . . ?
C1 B4 H4 124.1 . . ?
B8 B4 H4 122.4 . . ?
B3 B4 H4 121.6 . . ?
B5 B4 H4 122.2 . . ?
B9 B4 H4 122.6 . . ?
C1 B5 B10 106.0(3) . . ?
C1 B5 B9 105.4(3) . . ?
B10 B5 B9 60.7(3) . . ?
C1 B5 B6 59.6(2) . . ?
B10 B5 B6 59.9(3) . . ?
B9 B5 B6 108.4(3) . . ?
C1 B5 B4 57.9(2) . . ?
B10 B5 B4 109.0(3) . . ?
B9 B5 B4 60.6(2) . . ?
B6 B5 B4 107.8(3) . . ?
C1 B5 H5 124.3 . . ?
B10 B5 H5 121.5 . . ?
B9 B5 H5 121.7 . . ?
B6 B5 H5 121.4 . . ?
B4 B5 H5 121.6 . . ?
C1 B6 C2 59.29(19) . . ?
C1 B6 B10 105.2(3) . . ?
C2 B6 B10 105.0(3) . . ?
C1 B6 B5 58.8(2) . . ?
C2 B6 B5 106.3(3) . . ?
B10 B6 B5 59.7(3) . . ?
C1 B6 B11 105.5(3) . . ?
C2 B6 B11 57.8(2) . . ?
B10 B6 B11 60.1(3) . . ?
B5 B6 B11 107.7(3) . . ?
C1 B6 H6 123.5 . . ?
C2 B6 H6 123.6 . . ?
B10 B6 H6 123.0 . . ?
B5 B6 H6 122.0 . . ?
B11 B6 H6 122.5 . . ?
C2 B7 B12 105.4(3) . . ?
C2 B7 B11 58.7(2) . . ?
B12 B7 B11 59.8(3) . . ?
C2 B7 B8 105.7(3) . . ?
B12 B7 B8 60.4(2) . . ?
B11 B7 B8 108.0(3) . . ?
C2 B7 B3 59.4(2) . . ?
B12 B7 B3 108.1(3) . . ?
B11 B7 B3 107.9(3) . . ?
B8 B7 B3 59.7(2) . . ?
C2 B7 H7 124.0 . . ?
B12 B7 H7 122.1 . . ?
B11 B7 H7 121.8 . . ?
B8 B7 H7 122.1 . . ?
B3 B7 H7 121.5 . . ?
B4 B8 B3 60.5(2) . . ?
B4 B8 B7 108.7(3) . . ?
B3 B8 B7 60.2(2) . . ?
B4 B8 B12 108.3(3) . . ?
B3 B8 B12 107.9(3) . . ?
B7 B8 B12 59.6(2) . . ?
B4 B8 B9 60.5(2) . . ?
B3 B8 B9 108.5(3) . . ?
B7 B8 B9 107.7(3) . . ?
B12 B8 B9 59.7(2) . . ?
B4 B8 H8 121.0 . . ?
B3 B8 H8 121.4 . . ?
B7 B8 H8 121.7 . . ?
B12 B8 H8 122.1 . . ?
B9 B8 H8 121.7 . . ?
B5 B9 B12 107.8(3) . . ?
B5 B9 B10 59.5(3) . . ?
B12 B9 B10 60.2(3) . . ?
B5 B9 B8 107.6(3) . . ?
B12 B9 B8 60.1(2) . . ?
B10 B9 B8 107.9(3) . . ?
B5 B9 B4 60.5(2) . . ?
B12 B9 B4 107.7(3) . . ?
B10 B9 B4 107.9(3) . . ?
B8 B9 B4 59.3(2) . . ?
B5 B9 H9 121.8 . . ?
B12 B9 H9 121.7 . . ?
B10 B9 H9 121.8 . . ?
B8 B9 H9 122.0 . . ?
B4 B9 H9 121.9 . . ?
B5 B10 B6 60.4(2) . . ?
B5 B10 B11 108.6(3) . . ?
B6 B10 B11 60.5(3) . . ?
B5 B10 B9 59.8(3) . . ?
B6 B10 B9 108.1(3) . . ?
B11 B10 B9 107.8(3) . . ?
B5 B10 B12 107.7(3) . . ?
B6 B10 B12 107.9(3) . . ?
B11 B10 B12 59.5(3) . . ?
B9 B10 B12 59.9(3) . . ?
B5 B10 H10 121.5 . . ?
B6 B10 H10 121.4 . . ?
B11 B10 H10 121.6 . . ?
B9 B10 H10 121.9 . . ?
B12 B10 H10 122.1 . . ?
C2 B11 B12 105.5(3) . . ?
C2 B11 B7 58.4(2) . . ?
B12 B11 B7 60.1(2) . . ?
C2 B11 B10 106.2(3) . . ?
B12 B11 B10 60.6(3) . . ?
B7 B11 B10 108.6(3) . . ?
C2 B11 B6 59.9(2) . . ?
B12 B11 B6 107.8(3) . . ?
B7 B11 B6 108.1(3) . . ?
B10 B11 B6 59.4(2) . . ?
C2 B11 H11 123.7 . . ?
B12 B11 H11 122.1 . . ?
B7 B11 H11 121.5 . . ?
B10 B11 H11 121.8 . . ?
B6 B11 H11 121.6 . . ?
B11 B12 B7 60.1(2) . . ?
B11 B12 B9 108.2(3) . . ?
B7 B12 B9 108.5(3) . . ?
B11 B12 B10 59.9(3) . . ?
B7 B12 B10 108.1(3) . . ?
B9 B12 B10 59.9(3) . . ?
B11 B12 B8 107.9(3) . . ?
B7 B12 B8 60.0(2) . . ?
B9 B12 B8 60.3(2) . . ?
B10 B12 B8 107.9(3) . . ?
B11 B12 H12 121.7 . . ?
B7 B12 H12 121.5 . . ?
B9 B12 H12 121.4 . . ?
B10 B12 H12 121.9 . . ?
B8 B12 H12 121.8 . . ?
C2 C13 H13A 109.5 . . ?
C2 C13 H13B 109.5 . . ?
H13A C13 H13B 109.5 . . ?
C2 C13 H13C 109.5 . . ?
H13A C13 H13C 109.5 . . ?
H13B C13 H13C 109.5 . . ?
B24 C21 C22 110.6(3) . . ?
B24 C21 B23 62.9(2) . . ?
C22 C21 B23 60.94(19) . . ?
B24 C21 B25 62.6(2) . . ?
C22 C21 B25 109.8(2) . . ?
B23 C21 B25 114.1(3) . . ?
B24 C21 B26 113.6(3) . . ?
C22 C21 B26 60.0(2) . . ?
B23 C21 B26 112.7(3) . . ?
B25 C21 B26 62.3(2) . . ?
B24 C21 S 128.3(2) . . ?
C22 C21 S 117.2(2) . . ?
B23 C21 S 127.2(2) . . ?
B25 C21 S 114.7(2) . . ?
B26 C21 S 106.7(2) . . ?
C33 C22 B27 121.9(3) . . ?
C33 C22 B31 121.6(3) . . ?
B27 C22 B31 63.0(2) . . ?
C33 C22 C21 118.3(3) . . ?
B27 C22 C21 109.6(3) . . ?
B31 C22 C21 110.2(2) . . ?
C33 C22 B26 117.3(3) . . ?
B27 C22 B26 113.8(3) . . ?
B31 C22 B26 62.5(2) . . ?
C21 C22 B26 60.60(19) . . ?
C33 C22 B23 117.3(3) . . ?
B27 C22 B23 62.6(2) . . ?
B31 C22 B23 114.1(3) . . ?
C21 C22 B23 59.67(19) . . ?
B26 C22 B23 112.1(3) . . ?
C21 B23 C22 59.39(19) . . ?
C21 B23 B28 104.5(3) . . ?
C22 B23 B28 104.5(3) . . ?
C21 B23 B27 105.3(3) . . ?
C22 B23 B27 57.5(2) . . ?
B28 B23 B27 60.1(2) . . ?
C21 B23 B24 58.3(2) . . ?
C22 B23 B24 105.7(3) . . ?
B28 B23 B24 59.4(2) . . ?
B27 B23 B24 107.6(3) . . ?
C21 B23 H23 123.8 . . ?
C22 B23 H23 123.9 . . ?
B28 B23 H23 123.4 . . ?
B27 B23 H23 122.5 . . ?
B24 B23 H23 122.3 . . ?
C21 B24 B28 105.2(3) . . ?
C21 B24 B29 105.1(3) . . ?
B28 B24 B29 60.7(2) . . ?
C21 B24 B25 59.2(2) . . ?
B28 B24 B25 108.0(3) . . ?
B29 B24 B25 59.3(2) . . ?
C21 B24 B23 58.8(2) . . ?
B28 B24 B23 59.8(2) . . ?
B29 B24 B23 108.2(3) . . ?
B25 B24 B23 108.1(3) . . ?
C21 B24 H24 124.3 . . ?
B28 B24 H24 122.1 . . ?
B29 B24 H24 122.2 . . ?
B25 B24 H24 121.6 . . ?
B23 B24 H24 121.5 . . ?
C21 B25 B29 105.1(3) . . ?
C21 B25 B30 105.4(3) . . ?
B29 B25 B30 60.6(3) . . ?
C21 B25 B24 58.2(2) . . ?
B29 B25 B24 60.3(2) . . ?
B30 B25 B24 108.6(3) . . ?
C21 B25 B26 59.0(2) . . ?
B29 B25 B26 107.7(3) . . ?
B30 B25 B26 59.5(2) . . ?
B24 B25 B26 107.4(3) . . ?
C21 B25 H25 124.4 . . ?
B29 B25 H25 122.1 . . ?
B30 B25 H25 121.9 . . ?
B24 B25 H25 121.6 . . ?
B26 B25 H25 122.0 . . ?
C22 B26 C21 59.41(19) . . ?
C22 B26 B30 105.6(3) . . ?
C21 B26 B30 105.3(3) . . ?
C22 B26 B31 58.2(2) . . ?
C21 B26 B31 105.9(3) . . ?
B30 B26 B31 60.4(2) . . ?
C22 B26 B25 106.4(3) . . ?
C21 B26 B25 58.6(2) . . ?
B30 B26 B25 59.7(2) . . ?
B31 B26 B25 108.1(3) . . ?
C22 B26 H26 123.3 . . ?
C21 B26 H26 123.5 . . ?
B30 B26 H26 122.8 . . ?
B31 B26 H26 122.1 . . ?
B25 B26 H26 122.0 . . ?
C22 B27 B31 58.7(2) . . ?
C22 B27 B28 105.8(3) . . ?
B31 B27 B28 108.1(3) . . ?
C22 B27 B32 105.4(3) . . ?
B31 B27 B32 59.7(2) . . ?
B28 B27 B32 60.5(2) . . ?
C22 B27 B23 59.9(2) . . ?
B31 B27 B23 108.4(3) . . ?
B28 B27 B23 59.5(2) . . ?
B32 B27 B23 108.2(3) . . ?
C22 B27 H27 123.8 . . ?
B31 B27 H27 121.6 . . ?
B28 B27 H27 122.1 . . ?
B32 B27 H27 122.2 . . ?
B23 B27 H27 121.2 . . ?
B24 B28 B23 60.7(2) . . ?
B24 B28 B27 108.7(3) . . ?
B23 B28 B27 60.3(2) . . ?
B24 B28 B29 60.2(2) . . ?
B23 B28 B29 108.5(3) . . ?
B27 B28 B29 107.6(3) . . ?
B24 B28 B32 108.1(3) . . ?
B23 B28 B32 108.2(3) . . ?
B27 B28 B32 59.8(2) . . ?
B29 B28 B32 59.5(2) . . ?
B24 B28 H28 121.2 . . ?
B23 B28 H28 121.1 . . ?
B27 B28 H28 121.7 . . ?
B29 B28 H28 121.9 . . ?
B32 B28 H28 122.0 . . ?
B25 B29 B32 108.3(3) . . ?
B25 B29 B24 60.4(2) . . ?
B32 B29 B24 108.0(3) . . ?
B25 B29 B30 59.9(2) . . ?
B32 B29 B30 60.3(3) . . ?
B24 B29 B30 108.1(3) . . ?
B25 B29 B28 107.7(3) . . ?
B32 B29 B28 60.4(3) . . ?
B24 B29 B28 59.2(2) . . ?
B30 B29 B28 108.2(3) . . ?
B25 B29 H29 121.7 . . ?
B32 B29 H29 121.3 . . ?
B24 B29 H29 121.9 . . ?
B30 B29 H29 121.6 . . ?
B28 B29 H29 122.0 . . ?
B26 B30 B25 60.8(2) . . ?
B26 B30 B31 60.1(2) . . ?
B25 B30 B31 108.7(3) . . ?
B26 B30 B29 107.9(3) . . ?
B25 B30 B29 59.5(2) . . ?
B31 B30 B29 107.6(3) . . ?
B26 B30 B32 107.5(3) . . ?
B25 B30 B32 107.6(3) . . ?
B31 B30 B32 59.5(2) . . ?
B29 B30 B32 59.8(3) . . ?
B26 B30 H30 121.6 . . ?
B25 B30 H30 121.4 . . ?
B31 B30 H30 121.7 . . ?
B29 B30 H30 122.1 . . ?
B32 B30 H30 122.3 . . ?
C22 B31 B32 105.6(3) . . ?
C22 B31 B27 58.3(2) . . ?
B32 B31 B27 60.4(2) . . ?
C22 B31 B26 59.3(2) . . ?
B32 B31 B26 107.8(3) . . ?
B27 B31 B26 107.5(3) . . ?
C22 B31 B30 105.9(3) . . ?
B32 B31 B30 60.5(3) . . ?
B27 B31 B30 108.5(3) . . ?
B26 B31 B30 59.6(2) . . ?
C22 B31 H31 124.0 . . ?
B32 B31 H31 121.9 . . ?
B27 B31 H31 121.7 . . ?
B26 B31 H31 121.9 . . ?
B30 B31 H31 121.9 . . ?
B31 B32 B29 108.1(3) . . ?
B31 B32 B27 59.9(2) . . ?
B29 B32 B27 108.0(3) . . ?
B31 B32 B30 60.0(3) . . ?
B29 B32 B30 59.9(3) . . ?
B27 B32 B30 107.7(3) . . ?
B31 B32 B28 107.6(3) . . ?
B29 B32 B28 60.1(2) . . ?
B27 B32 B28 59.7(2) . . ?
B30 B32 B28 107.6(3) . . ?
B31 B32 H32 121.8 . . ?
B29 B32 H32 121.6 . . ?
B27 B32 H32 121.9 . . ?
B30 B32 H32 121.9 . . ?
B28 B32 H32 122.0 . . ?
C22 C33 H33A 109.5 . . ?
C22 C33 H33B 109.5 . . ?
H33A C33 H33B 109.5 . . ?
C22 C33 H33C 109.5 . . ?
H33A C33 H33C 109.5 . . ?
H33B C33 H33C 109.5 . . ?

loop_
_geom_bond_atom_site_label_1
_geom_bond_atom_site_label_2
_geom_bond_distance
_geom_bond_site_symmetry_2
_geom_bond_publ_flag
S C1 1.783(3) . ?
S C21 1.793(3) . ?
C1 B4 1.696(5) . ?
C1 C2 1.716(4) . ?
C1 B3 1.716(5) . ?
C1 B5 1.717(5) . ?
C1 B6 1.732(5) . ?
C2 C13 1.516(5) . ?
C2 B7 1.693(5) . ?
C2 B11 1.698(5) . ?
C2 B3 1.722(5) . ?
C2 B6 1.736(5) . ?
B3 B8 1.769(5) . ?
B3 B7 1.778(5) . ?
B3 B4 1.783(5) . ?
B3 H3 1.1000 . ?
B4 B8 1.769(5) . ?
B4 B5 1.787(6) . ?
B4 B9 1.790(6) . ?
B4 H4 1.1000 . ?
B5 B10 1.754(6) . ?
B5 B9 1.759(6) . ?
B5 B6 1.767(6) . ?
B5 H5 1.1000 . ?
B6 B10 1.757(6) . ?
B6 B11 1.776(6) . ?
B6 H6 1.1000 . ?
B7 B12 1.768(6) . ?
B7 B11 1.768(6) . ?
B7 B8 1.775(6) . ?
B7 H7 1.1000 . ?
B8 B12 1.782(6) . ?
B8 B9 1.786(6) . ?
B8 H8 1.1000 . ?
B9 B12 1.775(6) . ?
B9 B10 1.776(7) . ?
B9 H9 1.1000 . ?
B10 B11 1.769(7) . ?
B10 B12 1.781(6) . ?
B10 H10 1.1000 . ?
B11 B12 1.762(6) . ?
B11 H11 1.1000 . ?
B12 H12 1.1000 . ?
C13 H13A 0.9600 . ?
C13 H13B 0.9600 . ?
C13 H13C 0.9600 . ?
C21 B24 1.703(5) . ?
C21 C22 1.707(4) . ?
C21 B23 1.712(5) . ?
C21 B25 1.720(5) . ?
C21 B26 1.728(5) . ?
C22 C33 1.522(4) . ?
C22 B27 1.691(5) . ?
C22 B31 1.697(5) . ?
C22 B26 1.717(5) . ?
C22 B23 1.734(5) . ?
B23 B28 1.766(6) . ?
B23 B27 1.780(5) . ?
B23 B24 1.782(5) . ?
B23 H23 1.1000 . ?
B24 B28 1.759(6) . ?
B24 B29 1.777(6) . ?
B24 B25 1.778(6) . ?
B24 H24 1.1000 . ?
B25 B29 1.759(6) . ?
B25 B30 1.766(6) . ?
B25 B26 1.784(6) . ?
B25 H25 1.1000 . ?
B26 B30 1.761(6) . ?
B26 B31 1.770(6) . ?
B26 H26 1.1000 . ?
B27 B31 1.769(6) . ?
B27 B28 1.777(6) . ?
B27 B32 1.778(6) . ?
B27 H27 1.1000 . ?
B28 B29 1.786(6) . ?
B28 B32 1.792(6) . ?
B28 H28 1.1000 . ?
B29 B32 1.775(6) . ?
B29 B30 1.778(6) . ?
B29 H29 1.1000 . ?
B30 B31 1.775(6) . ?
B30 B32 1.784(6) . ?
B30 H30 1.1000 . ?
B31 B32 1.767(6) . ?
B31 H31 1.1000 . ?
B32 H32 1.1000 . ?
C33 H33A 0.9600 . ?
C33 H33B 0.9600 . ?
C33 H33C 0.9600 . ?

loop_
_geom_torsion_atom_site_label_1
_geom_torsion_atom_site_label_2
_geom_torsion_atom_site_label_3
_geom_torsion_atom_site_label_4
_geom_torsion
_geom_torsion_site_symmetry_1
_geom_torsion_site_symmetry_2
_geom_torsion_site_symmetry_3
_geom_torsion_site_symmetry_4
_geom_torsion_publ_flag
S C1 C2 C13 11.7(4) . . . . ?
S C21 C22 C33 12.7(4) . . . . ?
C2 C1 S C21 -95.9(2) . . . . ?
C22 C21 S C1 -99.1(2) . . . . ?
C13 C2 C22 C33 152.6(3) . . . . ?
